data_4027214
loop_
_publ_author_name
'Frauke Maurer'
'Volker Huch'
'Angelika Ullrich'
'Uli Kazmaier'

_publ_section_title
;
 Development of Catalysts for the Stereoselective Hydrogenation of
 \a,\b-Unsaturated Ketones
;
_journal_name_full 'Journal of Organic Chemistry'
_journal_page_first 5139
_journal_page_last 5143
_journal_paper_doi 10.1021/jo300246c
_journal_volume 77
_journal_year 2012
_chemical_formula_sum 'C64 H56 B F24 Ir N O2 P'
_chemical_formula_weight 1561.08
_chemical_name_systematic
; 
 ? 
;
_space_group_IT_number 20
_symmetry_cell_setting orthorhombic
_symmetry_space_group_name_Hall 'C 2c 2'
_symmetry_space_group_name_H-M 'C 2 2 21'
_atom_sites_solution_hydrogens geom
_atom_sites_solution_primary direct
_atom_sites_solution_secondary difmap
_audit_creation_method SHELXL-97
_cell_angle_alpha 90.00
_cell_angle_beta 90.00
_cell_angle_gamma 90.00
_cell_formula_units_Z 8
_cell_length_a 18.343(3)
_cell_length_b 19.435(4)
_cell_length_c 36.805(7)
_cell_measurement_reflns_used 9369
_cell_measurement_temperature 122(2)
_cell_measurement_theta_max 30.75
_cell_measurement_theta_min 2.67
_cell_volume 13121(4)
_computing_cell_refinement 'Bruker SMART'
_computing_data_collection 'Bruker SMART'
_computing_data_reduction 'Bruker SAINT'
_computing_molecular_graphics 'Bruker SHELXTL'
_computing_publication_material 'Bruker SHELXTL'
_computing_structure_refinement 'SHELXL-97 (Sheldrick, 2008)'
_computing_structure_solution 'SHELXS-97 (Sheldrick, 2008)'
_diffrn_ambient_temperature 122(2)
_diffrn_measured_fraction_theta_full 0.990
_diffrn_measured_fraction_theta_max 0.990
_diffrn_measurement_device_type 'CCD area detector'
_diffrn_measurement_method 'phi and omega scans'
_diffrn_radiation_monochromator graphite
_diffrn_radiation_source 'fine-focus sealed tube'
_diffrn_radiation_type MoK\a
_diffrn_radiation_wavelength 0.71073
_diffrn_reflns_av_R_equivalents 0.0378
_diffrn_reflns_av_sigmaI/netI 0.0549
_diffrn_reflns_limit_h_max 27
_diffrn_reflns_limit_h_min -25
_diffrn_reflns_limit_k_max 29
_diffrn_reflns_limit_k_min -29
_diffrn_reflns_limit_l_max 56
_diffrn_reflns_limit_l_min -56
_diffrn_reflns_number 95522
_diffrn_reflns_theta_full 33.17
_diffrn_reflns_theta_max 33.17
_diffrn_reflns_theta_min 1.53
_exptl_absorpt_coefficient_mu 2.171
_exptl_absorpt_correction_T_max 0.6086
_exptl_absorpt_correction_T_min 0.4172
_exptl_absorpt_correction_type multi-scan
_exptl_crystal_colour orange
_exptl_crystal_density_diffrn 1.581
_exptl_crystal_description block
_exptl_crystal_F_000 6208
_exptl_crystal_size_max 0.49
_exptl_crystal_size_mid 0.48
_exptl_crystal_size_min 0.25
_refine_diff_density_max 0.946
_refine_diff_density_min -1.075
_refine_diff_density_rms 0.080
_refine_ls_abs_structure_details 'Flack H D (1983), Acta Cryst. A39, 876-881'
_refine_ls_abs_structure_Flack 0.004(3)
_refine_ls_extinction_method none
_refine_ls_goodness_of_fit_ref 1.038
_refine_ls_hydrogen_treatment mixed
_refine_ls_matrix_type full
_refine_ls_number_parameters 853
_refine_ls_number_reflns 24605
_refine_ls_number_restraints 84
_refine_ls_restrained_S_all 1.038
_refine_ls_R_factor_all 0.0459
_refine_ls_R_factor_gt 0.0354
_refine_ls_shift/su_max 0.017
_refine_ls_shift/su_mean 0.001
_refine_ls_structure_factor_coef Fsqd
_refine_ls_weighting_details 'calc w=1/[\s^2^(Fo^2^)+(0.0266P)^2^+4.7705P] where P=(Fo^2^+2Fc^2^)/3'
_refine_ls_weighting_scheme calc
_refine_ls_wR_factor_gt 0.0741
_refine_ls_wR_factor_ref 0.0775
_reflns_number_gt 21307
_reflns_number_total 24605
_reflns_threshold_expression >2sigma(I)
_cod_data_source_file jo300246c_si_002.cif
_cod_data_source_block sh2787
_cod_database_code 4027214

loop_
_symmetry_equiv_pos_as_xyz
'x, y, z'
'-x, -y, z+1/2'
'-x, y, -z+1/2'
'x, -y, -z'
'x+1/2, y+1/2, z'
'-x+1/2, -y+1/2, z+1/2'
'-x+1/2, y+1/2, -z+1/2'
'x+1/2, -y+1/2, -z'

loop_
_atom_site_label
_atom_site_type_symbol
_atom_site_fract_x
_atom_site_fract_y
_atom_site_fract_z
_atom_site_U_iso_or_equiv
_atom_site_adp_type
_atom_site_occupancy
_atom_site_symmetry_multiplicity
_atom_site_calc_flag
_atom_site_refinement_flags
Ir1 Ir 0.676291(6) 0.788982(5) 0.897014(3) 0.02792(3) Uani 1 1 d .
O1 O 0.74167(11) 0.72036(10) 0.82490(5) 0.0297(4) Uani 1 1 d .
O2 O 0.66192(13) 0.86602(10) 0.79029(5) 0.0361(5) Uani 1 1 d .
N1 N 0.67744(15) 0.84842(9) 0.84959(6) 0.0264(4) Uani 1 1 d .
P1 P 0.75679(4) 0.72011(3) 0.868420(18) 0.02692(13) Uani 1 1 d .
C1 C 0.67126(18) 0.82223(12) 0.81758(7) 0.0249(5) Uani 1 1 d .
C2 C 0.65477(19) 0.93455(14) 0.80682(10) 0.0412(7) Uani 1 1 d .
H2A H 0.6035 0.9505 0.8060 0.049 Uiso 1 1 calc R
H2B H 0.6858 0.9685 0.7940 0.049 Uiso 1 1 calc R
C3 C 0.67987(19) 0.92514(12) 0.84571(8) 0.0338(6) Uani 1 1 d .
H3 H 0.6433 0.9463 0.8625 0.041 Uiso 1 1 calc R
C4 C 0.75666(19) 0.95519(15) 0.85418(11) 0.0414(7) Uani 1 1 d .
C5 C 0.7517(2) 1.03321(16) 0.84809(14) 0.0590(11) Uani 1 1 d .
H5A H 0.7978 1.0548 0.8552 0.088 Uiso 1 1 calc R
H5B H 0.7120 1.0521 0.8628 0.088 Uiso 1 1 calc R
H5C H 0.7423 1.0425 0.8223 0.088 Uiso 1 1 calc R
C6 C 0.8138(2) 0.92416(17) 0.82955(12) 0.0501(9) Uani 1 1 d .
H6A H 0.8620 0.9416 0.8364 0.075 Uiso 1 1 calc R
H6B H 0.8034 0.9368 0.8043 0.075 Uiso 1 1 calc R
H6C H 0.8131 0.8740 0.8320 0.075 Uiso 1 1 calc R
C7 C 0.7757(2) 0.94251(19) 0.89411(13) 0.0574(10) Uani 1 1 d .
H7A H 0.7716 0.8933 0.8995 0.086 Uiso 1 1 calc R
H7B H 0.7420 0.9683 0.9096 0.086 Uiso 1 1 calc R
H7C H 0.8257 0.9578 0.8988 0.086 Uiso 1 1 calc R
C8 C 0.67382(18) 0.74586(11) 0.81020(6) 0.0245(4) Uani 1 1 d .
H8 H 0.6330 0.7237 0.8239 0.029 Uiso 1 1 calc R
C9 C 0.66919(18) 0.72201(13) 0.77044(7) 0.0323(6) Uani 1 1 d .
C10 C 0.5955(2) 0.74471(19) 0.75452(9) 0.0439(8) Uani 1 1 d .
H10A H 0.5561 0.7306 0.7709 0.066 Uiso 1 1 calc R
H10B H 0.5885 0.7231 0.7307 0.066 Uiso 1 1 calc R
H10C H 0.5949 0.7949 0.7518 0.066 Uiso 1 1 calc R
C11 C 0.7328(2) 0.74898(19) 0.74785(9) 0.0457(8) Uani 1 1 d .
H11A H 0.7306 0.7993 0.7468 0.068 Uiso 1 1 calc R
H11B H 0.7297 0.7302 0.7232 0.068 Uiso 1 1 calc R
H11C H 0.7788 0.7347 0.7590 0.068 Uiso 1 1 calc R
C12 C 0.6716(3) 0.64291(15) 0.77086(8) 0.0464(8) Uani 1 1 d .
H12A H 0.7181 0.6275 0.7811 0.070 Uiso 1 1 calc R
H12B H 0.6667 0.6255 0.7460 0.070 Uiso 1 1 calc R
H12C H 0.6314 0.6253 0.7858 0.070 Uiso 1 1 calc R
C13 C 0.75967(19) 0.62924(14) 0.87903(8) 0.0330(6) Uani 1 1 d .
C14 C 0.6972(2) 0.59059(16) 0.87326(9) 0.0448(9) Uani 1 1 d .
H14 H 0.6552 0.6119 0.8633 0.054 Uiso 1 1 calc R
C15 C 0.6956(3) 0.52116(17) 0.88191(10) 0.0554(11) Uani 1 1 d .
H15 H 0.6526 0.4949 0.8780 0.066 Uiso 1 1 calc R
C16 C 0.7570(3) 0.49087(15) 0.89623(11) 0.0564(10) Uani 1 1 d .
H16 H 0.7564 0.4432 0.9018 0.068 Uiso 1 1 calc R
C17 C 0.8188(3) 0.52820(16) 0.90252(10) 0.0560(10) Uani 1 1 d .
H17 H 0.8604 0.5066 0.9128 0.067 Uiso 1 1 calc R
C18 C 0.8212(2) 0.59848(14) 0.89376(9) 0.0447(7) Uani 1 1 d .
H18 H 0.8642 0.6246 0.8978 0.054 Uiso 1 1 calc R
C19 C 0.85061(18) 0.74927(16) 0.86933(10) 0.0392(7) Uani 1 1 d .
C20 C 0.8780(2) 0.7793(2) 0.90038(13) 0.0613(10) Uani 1 1 d .
H20 H 0.8497 0.7803 0.9220 0.074 Uiso 1 1 calc R
C21 C 0.9473(3) 0.8080(3) 0.8998(2) 0.095(2) Uani 1 1 d .
H21 H 0.9655 0.8302 0.9209 0.114 Uiso 1 1 calc R
C22 C 0.9889(3) 0.8050(3) 0.8700(2) 0.095(2) Uani 1 1 d .
H22 H 1.0369 0.8234 0.8704 0.114 Uiso 1 1 calc R
C23 C 0.9627(2) 0.7754(2) 0.83880(16) 0.0713(14) Uani 1 1 d .
H23 H 0.9920 0.7746 0.8175 0.086 Uiso 1 1 calc R
C24 C 0.8936(2) 0.7468(2) 0.83813(13) 0.0557(10) Uani 1 1 d .
H24 H 0.8757 0.7256 0.8166 0.067 Uiso 1 1 calc R
C25 C 0.6934(3) 0.8057(3) 0.97773(9) 0.0655(14) Uani 1 1 d .
H25A H 0.7399 0.8317 0.9780 0.079 Uiso 1 1 calc R
H25B H 0.6868 0.7851 1.0021 0.079 Uiso 1 1 calc R
C26 C 0.6307(3) 0.8563(3) 0.97065(11) 0.0732(15) Uani 1 1 d .
H26A H 0.5861 0.8388 0.9826 0.088 Uiso 1 1 calc R
H26B H 0.6429 0.9012 0.9818 0.088 Uiso 1 1 calc R
C27 C 0.6155(2) 0.8669(2) 0.93046(10) 0.0526(9) Uani 1 1 d .
H27 H 0.6428 0.9019 0.9186 0.063 Uiso 1 1 calc R
C28 C 0.5670(2) 0.8319(2) 0.90967(11) 0.0575(11) Uani 1 1 d .
H28 H 0.5625 0.8453 0.8849 0.069 Uiso 1 1 calc R
C29 C 0.5200(2) 0.7738(3) 0.92264(13) 0.0780(16) Uani 1 1 d .
H29A H 0.5003 0.7490 0.9013 0.094 Uiso 1 1 calc R
H29B H 0.4782 0.7930 0.9363 0.094 Uiso 1 1 calc R
C30 C 0.5605(3) 0.7226(3) 0.94693(11) 0.0662(13) Uani 1 1 d .
H30A H 0.5596 0.7394 0.9723 0.079 Uiso 1 1 calc R
H30B H 0.5350 0.6777 0.9462 0.079 Uiso 1 1 calc R
C31 C 0.6394(2) 0.7124(2) 0.93520(8) 0.0474(8) Uani 1 1 d .
H31 H 0.6489 0.6795 0.9167 0.057 Uiso 1 1 calc R
C32 C 0.6992(2) 0.7483(2) 0.94992(9) 0.0493(9) Uani 1 1 d .
H32 H 0.7465 0.7356 0.9419 0.059 Uiso 1 1 calc R
B1 B 0.75146(16) 0.25479(13) 0.88427(7) 0.0202(5) Uani 1 1 d .
C33 C 0.74011(15) 0.29966(12) 0.92170(6) 0.0243(5) Uani 1 1 d .
C34 C 0.6741(2) 0.32632(13) 0.93305(8) 0.0355(6) Uani 1 1 d .
H34 H 0.6314 0.3149 0.9198 0.043 Uiso 1 1 calc R
C35 C 0.6676(2) 0.36962(16) 0.96345(9) 0.0451(8) Uani 1 1 d .
C36 C 0.7277(3) 0.38826(19) 0.98303(9) 0.0496(10) Uani 1 1 d .
H36 H 0.7237 0.4184 1.0033 0.060 Uiso 1 1 calc R
C37 C 0.7948(2) 0.36206(17) 0.97258(9) 0.0406(7) Uani 1 1 d .
C38 C 0.80045(17) 0.31899(14) 0.94264(7) 0.0293(6) Uani 1 1 d .
H38 H 0.8472 0.3019 0.9361 0.035 Uiso 1 1 calc R
C39 C 0.5929(3) 0.3959(3) 0.97338(14) 0.0712(14) Uani 1 1 d .
C40 C 0.8613(3) 0.3784(3) 0.99391(11) 0.0647(12) Uani 1 1 d .
C41 C 0.81775(14) 0.19897(10) 0.88972(6) 0.0203(4) Uani 1 1 d .
C42 C 0.82491(18) 0.16343(12) 0.92249(6) 0.0266(5) Uani 1 1 d .
H42 H 0.7930 0.1748 0.9419 0.032 Uiso 1 1 calc R
C43 C 0.87608(17) 0.11265(14) 0.92797(7) 0.0288(6) Uani 1 1 d .
C44 C 0.92485(15) 0.09508(13) 0.90110(8) 0.0295(5) Uani 1 1 d .
H44 H 0.9609 0.0608 0.9051 0.035 Uiso 1 1 calc R
C45 C 0.91979(14) 0.12876(13) 0.86824(7) 0.0248(5) Uani 1 1 d .
C46 C 0.86642(14) 0.17958(12) 0.86262(6) 0.0218(4) Uani 1 1 d .
H46 H 0.8635 0.2014 0.8396 0.026 Uiso 1 1 calc R
C47 C 0.8778(2) 0.07664(19) 0.96388(9) 0.0457(8) Uani 1 1 d .
C48 C 0.97071(19) 0.11199(16) 0.83797(9) 0.0380(7) Uani 1 1 d .
C49 C 0.76824(15) 0.31324(12) 0.85338(6) 0.0226(5) Uani 1 1 d .
C50 C 0.83885(16) 0.33841(13) 0.84717(7) 0.0282(6) Uani 1 1 d .
H50 H 0.8786 0.3186 0.8600 0.034 Uiso 1 1 calc R
C51 C 0.85219(19) 0.39144(14) 0.82280(8) 0.0356(7) Uani 1 1 d .
C52 C 0.7961(2) 0.42240(14) 0.80352(8) 0.0388(7) Uani 1 1 d .
H52 H 0.8056 0.4586 0.7868 0.047 Uiso 1 1 calc R
C53 C 0.7265(2) 0.39889(14) 0.80942(8) 0.0352(7) Uani 1 1 d .
C54 C 0.71240(17) 0.34565(12) 0.83408(7) 0.0278(5) Uani 1 1 d .
H54 H 0.6635 0.3312 0.8378 0.033 Uiso 1 1 calc R
C55 C 0.9293(3) 0.4156(2) 0.81744(11) 0.0551(11) Uani 1 1 d .
C56 C 0.6641(3) 0.42840(15) 0.78902(9) 0.0495(10) Uani 1 1 d .
C57 C 0.67960(14) 0.20723(11) 0.87508(6) 0.0215(4) Uani 1 1 d .
C58 C 0.65764(15) 0.19243(12) 0.83912(7) 0.0251(5) Uani 1 1 d .
H58 H 0.6822 0.2140 0.8195 0.030 Uiso 1 1 calc R
C59 C 0.60086(17) 0.14703(14) 0.83179(7) 0.0310(6) Uani 1 1 d .
C60 C 0.56409(17) 0.11305(14) 0.85909(8) 0.0312(6) Uani 1 1 d .
H60 H 0.5256 0.0819 0.8538 0.037 Uiso 1 1 calc R
C61 C 0.58572(14) 0.12618(13) 0.89474(8) 0.0287(5) Uani 1 1 d .
C62 C 0.64141(14) 0.17252(12) 0.90209(7) 0.0248(5) Uani 1 1 d .
H62 H 0.6540 0.1809 0.9267 0.030 Uiso 1 1 calc R
C63 C 0.5809(2) 0.13283(18) 0.79305(9) 0.0499(10) Uani 1 1 d .
C64 C 0.54982(19) 0.08934(18) 0.92532(9) 0.0413(7) Uani 1 1 d .
F1 F 0.5713(2) 0.4425(2) 0.94950(10) 0.1101(13) Uani 1 1 d D
F2 F 0.54302(17) 0.3462(2) 0.97393(9) 0.0872(10) Uani 1 1 d D
F3 F 0.5923(2) 0.42497(18) 1.00643(9) 0.0959(11) Uani 1 1 d D
F4 F 0.8875(3) 0.3239(2) 1.01040(13) 0.146(2) Uani 1 1 d D
F5 F 0.8522(2) 0.4263(2) 1.01821(10) 0.1280(16) Uani 1 1 d D
F6 F 0.91494(19) 0.4004(2) 0.97357(9) 0.0997(12) Uani 1 1 d D
F7 F 0.8980(2) 0.11731(19) 0.99043(7) 0.1012(12) Uani 1 1 d D
F8 F 0.9204(2) 0.0234(2) 0.96395(9) 0.142(2) Uani 1 1 d D
F9 F 0.81327(18) 0.05568(16) 0.97458(7) 0.0847(9) Uani 1 1 d D
F10 F 0.93705(15) 0.09606(16) 0.80770(6) 0.0747(8) Uani 1 1 d D
F11 F 1.01297(18) 0.16502(15) 0.82940(9) 0.0902(10) Uani 1 1 d D
F12 F 1.01503(17) 0.06062(15) 0.84550(7) 0.0810(9) Uani 1 1 d D
F13 F 0.9538(2) 0.4538(2) 0.84399(11) 0.1154(14) Uani 1 1 d D
F14 F 0.97823(16) 0.36373(16) 0.81624(10) 0.0913(10) Uani 1 1 d D
F15 F 0.9405(2) 0.4482(2) 0.78688(11) 0.1293(17) Uani 1 1 d D
F16 F 0.6120(2) 0.4523(2) 0.80997(8) 0.1213(17) Uani 1 1 d D
F17 F 0.63260(18) 0.38250(12) 0.76719(8) 0.0772(9) Uani 1 1 d D
F18 F 0.6821(2) 0.47951(13) 0.76715(9) 0.1008(12) Uani 1 1 d D
F19 F 0.5206(3) 0.0999(2) 0.78926(8) 0.142(2) Uani 1 1 d D
F20 F 0.57682(15) 0.18889(11) 0.77304(6) 0.0591(6) Uani 1 1 d D
F21 F 0.6316(3) 0.09607(16) 0.77591(7) 0.1100(15) Uani 1 1 d D
F22 F 0.5032(2) 0.0431(2) 0.91543(8) 0.1253(18) Uani 1 1 d D
F23 F 0.5178(2) 0.13033(17) 0.94849(9) 0.1058(12) Uani 1 1 d D
F24 F 0.59751(16) 0.05697(16) 0.94668(8) 0.0834(9) Uani 1 1 d D

loop_
_atom_site_aniso_label
_atom_site_aniso_U_11
_atom_site_aniso_U_22
_atom_site_aniso_U_33
_atom_site_aniso_U_23
_atom_site_aniso_U_13
_atom_site_aniso_U_12
Ir1 0.02591(5) 0.03284(4) 0.02501(4) -0.00776(4) 0.00050(4) -0.00464(4)
O1 0.0335(11) 0.0296(9) 0.0260(8) -0.0003(7) 0.0038(7) 0.0095(8)
O2 0.0468(15) 0.0240(8) 0.0376(10) 0.0053(7) -0.0087(9) -0.0008(8)
N1 0.0258(11) 0.0190(8) 0.0343(10) -0.0058(7) -0.0022(10) -0.0011(9)
P1 0.0278(4) 0.0254(3) 0.0276(3) 0.0025(2) -0.0021(2) 0.0021(3)
C1 0.0219(13) 0.0223(10) 0.0306(11) -0.0002(8) -0.0014(11) 0.0009(10)
C2 0.0389(18) 0.0189(11) 0.066(2) 0.0067(12) -0.0065(15) 0.0002(10)
C3 0.0304(15) 0.0179(10) 0.0532(16) -0.0072(10) -0.0015(14) -0.0003(11)
C4 0.0328(17) 0.0250(13) 0.066(2) -0.0069(13) -0.0050(15) -0.0035(11)
C5 0.044(2) 0.0236(14) 0.109(3) -0.0117(17) -0.009(2) -0.0078(14)
C6 0.0274(19) 0.0353(15) 0.088(3) -0.0052(16) 0.0049(18) -0.0037(13)
C7 0.050(2) 0.0478(18) 0.074(3) -0.020(2) -0.021(2) -0.0080(15)
C8 0.0313(13) 0.0200(9) 0.0224(9) 0.0005(7) 0.0018(11) 0.0004(11)
C9 0.0417(17) 0.0313(13) 0.0239(10) -0.0037(9) 0.0017(11) -0.0042(12)
C10 0.048(2) 0.0520(19) 0.0314(15) -0.0014(13) -0.0089(14) -0.0067(15)
C11 0.056(2) 0.0526(19) 0.0284(14) 0.0037(13) 0.0132(14) -0.0039(16)
C12 0.071(3) 0.0322(13) 0.0355(14) -0.0123(11) 0.0029(18) -0.0053(17)
C13 0.0455(19) 0.0245(12) 0.0291(13) 0.0019(10) -0.0012(12) 0.0033(12)
C14 0.058(2) 0.0321(14) 0.0445(17) 0.0064(12) -0.0122(15) -0.0050(14)
C15 0.093(4) 0.0285(14) 0.0448(17) 0.0011(12) -0.0146(19) -0.0140(17)
C16 0.099(3) 0.0264(13) 0.0440(17) -0.0006(14) -0.014(2) 0.0030(16)
C17 0.081(3) 0.0330(14) 0.054(2) 0.0017(13) -0.016(2) 0.0183(18)
C18 0.055(2) 0.0324(12) 0.0470(16) 0.0019(12) -0.010(2) 0.0096(14)
C19 0.0261(15) 0.0383(15) 0.0530(18) 0.0145(13) -0.0053(13) 0.0040(12)
C20 0.0341(19) 0.082(3) 0.067(2) 0.011(2) -0.0162(18) -0.0138(18)
C21 0.029(2) 0.102(4) 0.153(6) -0.001(4) -0.036(3) -0.004(2)
C22 0.019(2) 0.109(5) 0.157(6) 0.035(4) -0.008(3) -0.008(2)
C23 0.030(2) 0.074(3) 0.110(4) 0.021(3) 0.019(2) 0.0152(19)
C24 0.035(2) 0.051(2) 0.080(3) 0.0084(19) 0.0108(19) 0.0145(16)
C25 0.074(3) 0.095(3) 0.0274(14) -0.0129(17) -0.0015(16) -0.033(3)
C26 0.091(4) 0.084(3) 0.045(2) -0.037(2) 0.024(2) -0.025(3)
C27 0.058(3) 0.0522(19) 0.0472(19) -0.0209(16) 0.0187(18) 0.0059(18)
C28 0.037(2) 0.084(3) 0.051(2) -0.0239(19) 0.0116(16) 0.0132(19)
C29 0.035(2) 0.131(5) 0.068(3) -0.035(3) 0.0188(19) -0.023(3)
C30 0.062(3) 0.088(3) 0.049(2) -0.011(2) 0.0186(19) -0.034(2)
C31 0.056(2) 0.0575(18) 0.0284(13) -0.0047(15) 0.0094(13) -0.0178(19)
C32 0.056(2) 0.065(2) 0.0275(14) 0.0034(14) 0.0004(14) -0.0156(17)
B1 0.0211(14) 0.0191(11) 0.0204(10) -0.0027(8) -0.0016(9) -0.0020(9)
C33 0.0265(13) 0.0224(11) 0.0240(10) -0.0038(8) 0.0014(9) -0.0035(9)
C34 0.0372(16) 0.0302(12) 0.0391(13) -0.0109(10) -0.0005(14) 0.0035(13)
C35 0.052(2) 0.0371(14) 0.0464(16) -0.0144(13) 0.0086(16) 0.0077(15)
C36 0.074(3) 0.0428(18) 0.0318(15) -0.0174(13) 0.0059(17) -0.0038(17)
C37 0.052(2) 0.0376(15) 0.0323(14) -0.0131(12) -0.0036(13) -0.0119(14)
C38 0.0297(15) 0.0302(12) 0.0281(12) -0.0052(10) -0.0013(10) -0.0081(10)
C39 0.088(4) 0.063(3) 0.062(3) -0.020(2) 0.008(3) 0.024(3)
C40 0.073(3) 0.076(3) 0.045(2) -0.024(2) -0.009(2) -0.028(2)
C41 0.0188(11) 0.0179(9) 0.0242(10) 0.0001(6) -0.0045(8) -0.0040(8)
C42 0.0258(13) 0.0289(11) 0.0250(10) 0.0053(8) 0.0003(11) -0.0009(11)
C43 0.0304(15) 0.0311(13) 0.0249(11) 0.0105(10) -0.0033(10) -0.0017(11)
C44 0.0246(13) 0.0273(11) 0.0366(14) 0.0060(10) -0.0063(11) 0.0031(9)
C45 0.0198(13) 0.0240(11) 0.0307(12) 0.0009(9) 0.0022(10) -0.0007(9)
C46 0.0213(13) 0.0206(10) 0.0236(10) 0.0021(8) -0.0022(9) -0.0033(9)
C47 0.047(2) 0.055(2) 0.0352(16) 0.0227(14) 0.0016(14) 0.0107(16)
C48 0.0324(17) 0.0408(15) 0.0407(15) 0.0026(12) 0.0080(13) 0.0085(13)
C49 0.0271(14) 0.0183(9) 0.0224(10) -0.0021(8) -0.0031(9) 0.0011(9)
C50 0.0311(16) 0.0250(11) 0.0284(11) 0.0008(9) -0.0031(10) -0.0033(10)
C51 0.0467(19) 0.0273(12) 0.0328(13) 0.0024(10) 0.0006(12) -0.0145(12)
C52 0.065(2) 0.0210(11) 0.0300(13) 0.0035(10) -0.0026(13) -0.0100(12)
C53 0.057(2) 0.0196(11) 0.0291(13) -0.0021(10) -0.0103(13) 0.0046(12)
C54 0.0350(16) 0.0201(11) 0.0283(12) -0.0038(9) -0.0047(11) 0.0018(10)
C55 0.065(3) 0.047(2) 0.053(2) 0.0095(16) 0.0061(19) -0.0293(19)
C56 0.076(3) 0.0296(14) 0.0427(16) -0.0043(12) -0.0224(18) 0.0169(16)
C57 0.0198(10) 0.0202(9) 0.0246(9) -0.0028(8) -0.0013(9) 0.0011(11)
C58 0.0271(14) 0.0223(10) 0.0260(11) -0.0017(8) -0.0049(9) -0.0021(8)
C59 0.0354(16) 0.0273(12) 0.0303(13) -0.0003(10) -0.0131(11) -0.0040(11)
C60 0.0246(14) 0.0290(13) 0.0399(15) 0.0001(11) -0.0095(11) -0.0071(10)
C61 0.0232(12) 0.0301(11) 0.0329(12) 0.0010(11) -0.0011(11) -0.0044(9)
C62 0.0212(12) 0.0290(11) 0.0243(12) -0.0030(9) -0.0003(9) -0.0020(9)
C63 0.075(3) 0.0384(16) 0.0359(16) 0.0012(13) -0.0251(17) -0.0187(17)
C64 0.0323(18) 0.0516(18) 0.0401(16) 0.0010(14) 0.0051(13) -0.0136(14)
F1 0.110(3) 0.117(3) 0.103(3) 0.009(2) 0.013(2) 0.074(2)
F2 0.0541(18) 0.125(3) 0.0825(19) -0.0279(18) 0.0204(15) 0.0142(18)
F3 0.106(3) 0.103(2) 0.0788(19) -0.0455(17) 0.0260(18) 0.028(2)
F4 0.159(4) 0.125(3) 0.155(4) 0.039(3) -0.128(4) -0.051(3)
F5 0.108(3) 0.178(4) 0.098(2) -0.102(3) -0.012(2) -0.034(3)
F6 0.070(2) 0.152(3) 0.077(2) -0.045(2) -0.0048(16) -0.046(2)
F7 0.141(3) 0.122(3) 0.0405(13) 0.0265(15) -0.0347(16) -0.036(2)
F8 0.182(4) 0.162(3) 0.083(2) 0.086(2) 0.064(2) 0.134(3)
F9 0.077(2) 0.108(2) 0.0691(15) 0.0593(15) 0.0053(15) -0.0114(17)
F10 0.0656(17) 0.120(2) 0.0382(11) -0.0199(13) 0.0027(11) 0.0309(16)
F11 0.078(2) 0.0803(18) 0.113(2) -0.0085(16) 0.0663(19) -0.0167(16)
F12 0.082(2) 0.0930(18) 0.0680(15) 0.0197(14) 0.0265(14) 0.0645(16)
F13 0.082(2) 0.133(3) 0.131(3) -0.069(2) 0.026(2) -0.068(2)
F14 0.0542(18) 0.0811(19) 0.139(3) 0.0027(19) 0.0245(18) -0.0241(15)
F15 0.095(3) 0.177(4) 0.116(3) 0.092(3) -0.001(2) -0.059(3)
F16 0.124(3) 0.180(4) 0.0597(16) -0.023(2) -0.0315(18) 0.119(3)
F17 0.093(2) 0.0497(13) 0.0885(19) -0.0090(12) -0.0552(17) 0.0167(13)
F18 0.140(3) 0.0561(14) 0.106(2) 0.0488(14) -0.058(2) -0.0055(18)
F19 0.174(4) 0.198(4) 0.0524(15) 0.0358(19) -0.057(2) -0.153(4)
F20 0.0820(18) 0.0533(12) 0.0420(11) 0.0129(9) -0.0275(11) -0.0070(11)
F21 0.201(4) 0.0850(19) 0.0442(13) -0.0312(13) -0.0471(19) 0.060(2)
F22 0.146(3) 0.170(3) 0.0597(16) 0.0196(18) -0.0097(18) -0.135(3)
F23 0.126(3) 0.096(2) 0.096(2) 0.0145(18) 0.080(2) 0.013(2)
F24 0.0685(19) 0.106(2) 0.0754(18) 0.0543(16) 0.0046(14) -0.0138(16)

loop_
_atom_type_symbol
_atom_type_description
_atom_type_scat_dispersion_real
_atom_type_scat_dispersion_imag
_atom_type_scat_source
C C 0.0033 0.0016 'International Tables Vol C Tables 4.2.6.8 and 6.1.1.4'
H H 0.0000 0.0000 'International Tables Vol C Tables 4.2.6.8 and 6.1.1.4'
B B 0.0013 0.0007 'International Tables Vol C Tables 4.2.6.8 and 6.1.1.4'
N N 0.0061 0.0033 'International Tables Vol C Tables 4.2.6.8 and 6.1.1.4'
O O 0.0106 0.0060 'International Tables Vol C Tables 4.2.6.8 and 6.1.1.4'
F F 0.0171 0.0103 'International Tables Vol C Tables 4.2.6.8 and 6.1.1.4'
P P 0.1023 0.0942 'International Tables Vol C Tables 4.2.6.8 and 6.1.1.4'
Ir Ir -1.4442 7.9887 'International Tables Vol C Tables 4.2.6.8 and 6.1.1.4'

loop_
_geom_angle_atom_site_label_1
_geom_angle_atom_site_label_2
_geom_angle_atom_site_label_3
_geom_angle
N1 Ir1 C32 163.60(12)
N1 Ir1 C31 158.08(12)
C32 Ir1 C31 38.23(14)
N1 Ir1 C28 88.65(14)
C32 Ir1 C28 97.18(17)
C31 Ir1 C28 80.78(17)
N1 Ir1 C27 95.14(13)
C32 Ir1 C27 81.28(16)
C31 Ir1 C27 87.30(15)
C28 Ir1 C27 35.31(15)
N1 Ir1 P1 86.09(7)
C32 Ir1 P1 94.41(12)
C31 Ir1 P1 95.73(11)
C28 Ir1 P1 155.86(11)
C27 Ir1 P1 168.79(12)
C8 O1 P1 121.12(16)
C1 O2 C2 106.2(2)
C1 N1 C3 108.0(2)
C1 N1 Ir1 122.93(16)
C3 N1 Ir1 128.96(16)
O1 P1 C13 102.74(12)
O1 P1 C19 100.33(14)
C13 P1 C19 105.87(15)
O1 P1 Ir1 110.28(7)
C13 P1 Ir1 119.87(11)
C19 P1 Ir1 115.33(12)
N1 C1 O2 116.7(2)
N1 C1 C8 123.4(2)
O2 C1 C8 119.9(2)
O2 C2 C3 104.7(2)
O2 C2 H2A 110.8
C3 C2 H2A 110.8
O2 C2 H2B 110.8
C3 C2 H2B 110.8
H2A C2 H2B 108.9
N1 C3 C2 101.6(2)
N1 C3 C4 112.4(3)
C2 C3 C4 114.8(3)
N1 C3 H3 109.3
C2 C3 H3 109.3
C4 C3 H3 109.3
C6 C4 C7 110.7(3)
C6 C4 C5 110.3(3)
C7 C4 C5 108.2(3)
C6 C4 C3 111.0(3)
C7 C4 C3 109.8(3)
C5 C4 C3 106.7(3)
C4 C5 H5A 109.5
C4 C5 H5B 109.5
H5A C5 H5B 109.5
C4 C5 H5C 109.5
H5A C5 H5C 109.5
H5B C5 H5C 109.5
C4 C6 H6A 109.5
C4 C6 H6B 109.5
H6A C6 H6B 109.5
C4 C6 H6C 109.5
H6A C6 H6C 109.5
H6B C6 H6C 109.5
C4 C7 H7A 109.5
C4 C7 H7B 109.5
H7A C7 H7B 109.5
C4 C7 H7C 109.5
H7A C7 H7C 109.5
H7B C7 H7C 109.5
O1 C8 C1 107.3(2)
O1 C8 C9 107.5(2)
C1 C8 C9 117.8(2)
O1 C8 H8 108.0
C1 C8 H8 108.0
C9 C8 H8 108.0
C11 C9 C8 111.9(3)
C11 C9 C12 109.1(3)
C8 C9 C12 106.9(2)
C11 C9 C10 111.5(3)
C8 C9 C10 108.9(3)
C12 C9 C10 108.4(3)
C9 C10 H10A 109.5
C9 C10 H10B 109.5
H10A C10 H10B 109.5
C9 C10 H10C 109.5
H10A C10 H10C 109.5
H10B C10 H10C 109.5
C9 C11 H11A 109.5
C9 C11 H11B 109.5
H11A C11 H11B 109.5
C9 C11 H11C 109.5
H11A C11 H11C 109.5
H11B C11 H11C 109.5
C9 C12 H12A 109.5
C9 C12 H12B 109.5
H12A C12 H12B 109.5
C9 C12 H12C 109.5
H12A C12 H12C 109.5
H12B C12 H12C 109.5
C14 C13 C18 119.9(3)
C14 C13 P1 118.1(2)
C18 C13 P1 121.9(3)
C13 C14 C15 120.7(4)
C13 C14 H14 119.7
C15 C14 H14 119.7
C16 C15 C14 119.1(4)
C16 C15 H15 120.5
C14 C15 H15 120.5
C17 C16 C15 121.2(3)
C17 C16 H16 119.4
C15 C16 H16 119.4
C16 C17 C18 120.2(4)
C16 C17 H17 119.9
C18 C17 H17 119.9
C13 C18 C17 119.0(4)
C13 C18 H18 120.5
C17 C18 H18 120.5
C20 C19 C24 119.5(4)
C20 C19 P1 119.6(3)
C24 C19 P1 120.7(3)
C19 C20 C21 119.4(5)
C19 C20 H20 120.3
C21 C20 H20 120.3
C22 C21 C20 121.2(6)
C22 C21 H21 119.4
C20 C21 H21 119.4
C21 C22 C23 120.3(5)
C21 C22 H22 119.9
C23 C22 H22 119.9
C22 C23 C24 120.3(5)
C22 C23 H23 119.8
C24 C23 H23 119.8
C23 C24 C19 119.3(5)
C23 C24 H24 120.4
C19 C24 H24 120.4
C32 C25 C26 114.1(3)
C32 C25 H25A 108.7
C26 C25 H25A 108.7
C32 C25 H25B 108.7
C26 C25 H25B 108.7
H25A C25 H25B 107.6
C27 C26 C25 113.0(3)
C27 C26 H26A 109.0
C25 C26 H26A 109.0
C27 C26 H26B 109.0
C25 C26 H26B 109.0
H26A C26 H26B 107.8
C28 C27 C26 127.0(4)
C28 C27 Ir1 71.2(2)
C26 C27 Ir1 110.5(3)
C28 C27 H27 116.5
C26 C27 H27 116.5
Ir1 C27 H27 88.2
C27 C28 C29 125.1(4)
C27 C28 Ir1 73.5(2)
C29 C28 Ir1 107.6(3)
C27 C28 H28 117.4
C29 C28 H28 117.4
Ir1 C28 H28 88.9
C28 C29 C30 113.3(4)
C28 C29 H29A 108.9
C30 C29 H29A 108.9
C28 C29 H29B 108.9
C30 C29 H29B 108.9
H29A C29 H29B 107.7
C31 C30 C29 112.4(3)
C31 C30 H30A 109.1
C29 C30 H30A 109.1
C31 C30 H30B 109.1
C29 C30 H30B 109.1
H30A C30 H30B 107.9
C32 C31 C30 124.5(3)
C32 C31 Ir1 70.4(2)
C30 C31 Ir1 113.1(3)
C32 C31 H31 117.8
C30 C31 H31 117.8
Ir1 C31 H31 86.5
C31 C32 C25 124.8(4)
C31 C32 Ir1 71.4(2)
C25 C32 Ir1 109.1(3)
C31 C32 H32 117.6
C25 C32 H32 117.6
Ir1 C32 H32 89.5
C49 B1 C41 113.8(2)
C49 B1 C33 103.76(18)
C41 B1 C33 109.99(19)
C49 B1 C57 113.5(2)
C41 B1 C57 104.32(18)
C33 B1 C57 111.7(2)
C34 C33 C38 115.2(2)
C34 C33 B1 124.3(2)
C38 C33 B1 120.2(2)
C33 C34 C35 122.6(3)
C33 C34 H34 118.7
C35 C34 H34 118.7
C36 C35 C34 120.7(4)
C36 C35 C39 121.1(3)
C34 C35 C39 118.2(4)
C35 C36 C37 118.2(3)
C35 C36 H36 120.9
C37 C36 H36 120.9
C36 C37 C38 120.5(3)
C36 C37 C40 120.3(3)
C38 C37 C40 119.2(3)
C37 C38 C33 122.7(3)
C37 C38 H38 118.7
C33 C38 H38 118.7
F1 C39 F2 107.6(5)
F1 C39 F3 108.2(4)
F2 C39 F3 106.7(4)
F1 C39 C35 110.0(4)
F2 C39 C35 112.5(4)
F3 C39 C35 111.7(5)
F5 C40 F6 104.8(4)
F5 C40 F4 107.9(4)
F6 C40 F4 104.7(5)
F5 C40 C37 114.2(5)
F6 C40 C37 112.7(3)
F4 C40 C37 111.9(4)
C46 C41 C42 115.2(2)
C46 C41 B1 124.54(19)
C42 C41 B1 120.1(2)
C43 C42 C41 123.0(3)
C43 C42 H42 118.5
C41 C42 H42 118.5
C42 C43 C44 121.0(2)
C42 C43 C47 118.6(3)
C44 C43 C47 120.3(3)
C45 C44 C43 118.0(2)
C45 C44 H44 121.0
C43 C44 H44 121.0
C44 C45 C46 120.6(2)
C44 C45 C48 120.7(2)
C46 C45 C48 118.7(2)
C41 C46 C45 122.1(2)
C41 C46 H46 118.9
C45 C46 H46 118.9
F8 C47 F7 108.0(4)
F8 C47 F9 107.2(4)
F7 C47 F9 102.6(3)
F8 C47 C43 112.8(3)
F7 C47 C43 112.5(3)
F9 C47 C43 113.0(3)
F10 C48 F12 106.9(3)
F10 C48 F11 104.9(3)
F12 C48 F11 106.1(3)
F10 C48 C45 113.1(3)
F12 C48 C45 113.3(3)
F11 C48 C45 112.0(3)
C54 C49 C50 115.9(2)
C54 C49 B1 121.9(2)
C50 C49 B1 121.9(2)
C51 C50 C49 121.8(3)
C51 C50 H50 119.1
C49 C50 H50 119.1
C52 C51 C50 121.5(3)
C52 C51 C55 119.7(3)
C50 C51 C55 118.9(3)
C53 C52 C51 117.7(3)
C53 C52 H52 121.2
C51 C52 H52 121.2
C52 C53 C54 121.3(3)
C52 C53 C56 120.6(3)
C54 C53 C56 118.1(3)
C49 C54 C53 121.9(3)
C49 C54 H54 119.1
C53 C54 H54 119.1
F13 C55 F15 108.4(4)
F13 C55 F14 102.7(4)
F15 C55 F14 103.3(4)
F13 C55 C51 113.7(4)
F15 C55 C51 114.3(4)
F14 C55 C51 113.3(3)
F16 C56 F18 105.8(3)
F16 C56 F17 106.0(4)
F18 C56 F17 104.1(3)
F16 C56 C53 113.6(3)
F18 C56 C53 114.0(4)
F17 C56 C53 112.4(2)
C62 C57 C58 115.3(2)
C62 C57 B1 121.95(19)
C58 C57 B1 122.4(2)
C59 C58 C57 121.6(2)
C59 C58 H58 119.2
C57 C58 H58 119.2
C60 C59 C58 121.9(2)
C60 C59 C63 119.1(3)
C58 C59 C63 119.0(3)
C59 C60 C61 117.3(2)
C59 C60 H60 121.3
C61 C60 H60 121.3
C62 C61 C60 120.8(3)
C62 C61 C64 119.4(3)
C60 C61 C64 119.9(3)
C61 C62 C57 123.1(2)
C61 C62 H62 118.5
C57 C62 H62 118.5
F19 C63 F20 107.6(3)
F19 C63 F21 106.4(4)
F20 C63 F21 102.6(3)
F19 C63 C59 113.9(3)
F20 C63 C59 113.2(3)
F21 C63 C59 112.3(3)
F22 C64 F23 108.1(4)
F22 C64 F24 105.7(3)
F23 C64 F24 101.4(3)
F22 C64 C61 114.5(3)
F23 C64 C61 113.6(3)
F24 C64 C61 112.5(3)

loop_
_geom_bond_atom_site_label_1
_geom_bond_atom_site_label_2
_geom_bond_distance
Ir1 N1 2.093(2)
Ir1 C32 2.143(3)
Ir1 C31 2.156(3)
Ir1 C28 2.221(4)
Ir1 C27 2.249(3)
Ir1 P1 2.2538(8)
O1 C8 1.445(4)
O1 P1 1.626(2)
O2 C1 1.327(3)
O2 C2 1.470(4)
N1 C1 1.288(3)
N1 C3 1.498(3)
P1 C13 1.809(3)
P1 C19 1.812(3)
C1 C8 1.510(3)
C2 C3 1.515(5)
C2 H2A 0.9900
C2 H2B 0.9900
C3 C4 1.556(5)
C3 H3 1.0000
C4 C6 1.511(5)
C4 C7 1.530(6)
C4 C5 1.536(4)
C5 H5A 0.9800
C5 H5B 0.9800
C5 H5C 0.9800
C6 H6A 0.9800
C6 H6B 0.9800
C6 H6C 0.9800
C7 H7A 0.9800
C7 H7B 0.9800
C7 H7C 0.9800
C8 C9 1.537(3)
C8 H8 1.0000
C9 C11 1.525(5)
C9 C12 1.538(4)
C9 C10 1.538(5)
C10 H10A 0.9800
C10 H10B 0.9800
C10 H10C 0.9800
C11 H11A 0.9800
C11 H11B 0.9800
C11 H11C 0.9800
C12 H12A 0.9800
C12 H12B 0.9800
C12 H12C 0.9800
C13 C14 1.386(5)
C13 C18 1.387(5)
C14 C15 1.387(4)
C14 H14 0.9500
C15 C16 1.376(6)
C15 H15 0.9500
C16 C17 1.366(6)
C16 H16 0.9500
C17 C18 1.404(4)
C17 H17 0.9500
C18 H18 0.9500
C19 C20 1.378(5)
C19 C24 1.394(6)
C20 C21 1.388(6)
C20 H20 0.9500
C21 C22 1.339(9)
C21 H21 0.9500
C22 C23 1.370(9)
C22 H22 0.9500
C23 C24 1.384(6)
C23 H23 0.9500
C24 H24 0.9500
C25 C32 1.518(5)
C25 C26 1.535(7)
C25 H25A 0.9900
C25 H25B 0.9900
C26 C27 1.520(6)
C26 H26A 0.9900
C26 H26B 0.9900
C27 C28 1.356(6)
C27 H27 0.9500
C28 C29 1.500(7)
C28 H28 0.9500
C29 C30 1.531(8)
C29 H29A 0.9900
C29 H29B 0.9900
C30 C31 1.522(6)
C30 H30A 0.9900
C30 H30B 0.9900
C31 C32 1.408(5)
C31 H31 0.9500
C32 H32 0.9500
B1 C49 1.636(4)
B1 C41 1.642(4)
B1 C33 1.644(3)
B1 C57 1.645(4)
C33 C34 1.382(4)
C33 C38 1.400(4)
C34 C35 1.405(4)
C34 H34 0.9500
C35 C36 1.367(6)
C35 C39 1.508(7)
C36 C37 1.386(6)
C36 H36 0.9500
C37 C38 1.388(4)
C37 C40 1.485(6)
C38 H38 0.9500
C39 F1 1.322(6)
C39 F2 1.330(7)
C39 F3 1.341(5)
C40 F5 1.302(5)
C40 F6 1.308(6)
C40 F4 1.313(6)
C41 C46 1.391(3)
C41 C42 1.396(3)
C42 C43 1.377(4)
C42 H42 0.9500
C43 C44 1.377(4)
C43 C47 1.496(4)
C44 C45 1.378(4)
C44 H44 0.9500
C45 C46 1.406(4)
C45 C48 1.490(4)
C46 H46 0.9500
C47 F8 1.298(4)
C47 F7 1.310(5)
C47 F9 1.312(5)
C48 F10 1.311(4)
C48 F12 1.317(4)
C48 F11 1.328(4)
C49 C54 1.396(4)
C49 C50 1.403(4)
C50 C51 1.388(4)
C50 H50 0.9500
C51 C52 1.386(5)
C51 C55 1.504(5)
C52 C53 1.375(5)
C52 H52 0.9500
C53 C54 1.400(4)
C53 C56 1.484(5)
C54 H54 0.9500
C55 F13 1.306(5)
C55 F15 1.307(5)
C55 F14 1.350(6)
C56 F16 1.313(5)
C56 F18 1.320(5)
C56 F17 1.333(4)
C57 C62 1.391(3)
C57 C58 1.413(3)
C58 C59 1.391(4)
C58 H58 0.9500
C59 C60 1.379(4)
C59 C63 1.498(4)
C60 C61 1.394(4)
C60 H60 0.9500
C61 C62 1.389(4)
C61 C64 1.488(4)
C62 H62 0.9500
C63 F19 1.285(5)
C63 F20 1.317(4)
C63 F21 1.331(6)
C64 F22 1.293(4)
C64 F23 1.306(5)
C64 F24 1.334(5)
